data_7000364
loop_
_publ_author_name
'Maria, Leonor'
'Fernandes, C\'elia'
'Garcia, Raquel'
'Gano, Lurdes'
'Paulo, Ant\'onio'
'Santos, Isabel Cordeiro'
'Santos, Isabel'

_publ_section_title
;
 Tris(pyrazolyl)methane 99mTc tricarbonyl complexes for myocardial
 imaging
;
_journal_issue 4
_journal_name_full 'Dalton Transactions'
_journal_page_first 603
_journal_paper_doi 10.1039/b817451b
_journal_year 2009
_chemical_formula_moiety 'C44 H68 N12 Na O12, I'
_chemical_formula_sum 'C44 H68 I N12 Na O12'
_chemical_formula_weight 1106.99
_chemical_name_systematic
;
?
;
_space_group_IT_number 167
_symmetry_cell_setting trigonal
_symmetry_space_group_name_Hall '-R 3 2"c'
_symmetry_space_group_name_H-M 'R -3 c :H'
_atom_sites_solution_hydrogens geom
_atom_sites_solution_primary direct
_atom_sites_solution_secondary difmap
_audit_creation_method SHELXL-97
_cell_angle_alpha 90.00
_cell_angle_beta 90.00
_cell_angle_gamma 120.00
_cell_formula_units_Z 6
_cell_length_a 12.4457(2)
_cell_length_b 12.4457(2)
_cell_length_c 57.2653(11)
_cell_measurement_reflns_used 5765
_cell_measurement_temperature 150(2)
_cell_measurement_theta_max 24.40
_cell_measurement_theta_min 3.27
_cell_volume 7681.8(2)
_computing_cell_refinement 'Bruker SMART, (Bruker, 2004)'
_computing_data_collection 'Bruker SMART, (Bruker, 2004)'
_computing_data_reduction 'Bruker SAINT, (Bruker, 2004)'
_computing_molecular_graphics SCHAKAL(Keller,1989),ORTEP3(Farrugia,1997)
_computing_publication_material 'WinGX (Farrugia, 1999)'
_computing_structure_refinement 'SHELXL-97 (Sheldrick, 1997)'
_computing_structure_solution 'SIR97 (Altomare, 1999)'
_diffrn_ambient_temperature 150(2)
_diffrn_measured_fraction_theta_full 0.995
_diffrn_measured_fraction_theta_max 0.995
_diffrn_measurement_device_type 'Bruker-AXS APEX- CCD area-detector'
_diffrn_measurement_method '\f and \w'
_diffrn_radiation_monochromator graphite
_diffrn_radiation_source 'fine-focus sealed tube'
_diffrn_radiation_type MoK\a
_diffrn_radiation_wavelength 0.71069
_diffrn_reflns_av_R_equivalents 0.0755
_diffrn_reflns_av_sigmaI/netI 0.0285
_diffrn_reflns_limit_h_max 15
_diffrn_reflns_limit_h_min -15
_diffrn_reflns_limit_k_max 15
_diffrn_reflns_limit_k_min -15
_diffrn_reflns_limit_l_max 69
_diffrn_reflns_limit_l_min -69
_diffrn_reflns_number 29433
_diffrn_reflns_theta_full 25.69
_diffrn_reflns_theta_max 25.69
_diffrn_reflns_theta_min 3.27
_exptl_absorpt_coefficient_mu 0.704
_exptl_absorpt_correction_T_max 0.9590
_exptl_absorpt_correction_T_min 0.9078
_exptl_absorpt_correction_type multi-scan
_exptl_absorpt_process_details '(SADABS; Sheldrick, 2004)'
_exptl_crystal_colour colourless
_exptl_crystal_density_diffrn 1.436
_exptl_crystal_density_method 'not measured'
_exptl_crystal_description plate
_exptl_crystal_F_000 3456
_exptl_crystal_size_max 0.14
_exptl_crystal_size_mid 0.10
_exptl_crystal_size_min 0.06
_refine_diff_density_max 0.316
_refine_diff_density_min -0.429
_refine_diff_density_rms 0.046
_refine_ls_extinction_method none
_refine_ls_goodness_of_fit_ref 1.027
_refine_ls_hydrogen_treatment constr
_refine_ls_matrix_type full
_refine_ls_number_parameters 109
_refine_ls_number_reflns 1627
_refine_ls_number_restraints 0
_refine_ls_restrained_S_all 1.027
_refine_ls_R_factor_all 0.0445
_refine_ls_R_factor_gt 0.0286
_refine_ls_shift/su_max 0.001
_refine_ls_shift/su_mean 0.000
_refine_ls_structure_factor_coef Fsqd
_refine_ls_weighting_details 'calc w=1/[\s^2^(Fo^2^)+(0.0329P)^2^+5.8147P] where P=(Fo^2^+2Fc^2^)/3'
_refine_ls_weighting_scheme calc
_refine_ls_wR_factor_gt 0.0665
_refine_ls_wR_factor_ref 0.0703
_reflns_number_gt 1265
_reflns_number_total 1627
_reflns_threshold_expression >2sigma(I)
_cod_data_source_file b817451b.txt
_cod_data_source_block compound1
_cod_original_sg_symbol_H-M 'R -3 c'
_cod_database_code 7000364

loop_
_symmetry_equiv_pos_as_xyz
'x, y, z'
'-y, x-y, z'
'-x+y, -x, z'
'x-y, -y, -z+1/2'
'-x, -x+y, -z+1/2'
'y, x, -z+1/2'
'x+2/3, y+1/3, z+1/3'
'-y+2/3, x-y+1/3, z+1/3'
'-x+y+2/3, -x+1/3, z+1/3'
'x-y+2/3, -y+1/3, -z+5/6'
'-x+2/3, -x+y+1/3, -z+5/6'
'y+2/3, x+1/3, -z+5/6'
'x+1/3, y+2/3, z+2/3'
'-y+1/3, x-y+2/3, z+2/3'
'-x+y+1/3, -x+2/3, z+2/3'
'x-y+1/3, -y+2/3, -z+7/6'
'-x+1/3, -x+y+2/3, -z+7/6'
'y+1/3, x+2/3, -z+7/6'
'-x, -y, -z'
'y, -x+y, -z'
'x-y, x, -z'
'-x+y, y, z-1/2'
'x, x-y, z-1/2'
'-y, -x, z-1/2'
'-x+2/3, -y+1/3, -z+1/3'
'y+2/3, -x+y+1/3, -z+1/3'
'x-y+2/3, x+1/3, -z+1/3'
'-x+y+2/3, y+1/3, z-1/6'
'x+2/3, x-y+1/3, z-1/6'
'-y+2/3, -x+1/3, z-1/6'
'-x+1/3, -y+2/3, -z+2/3'
'y+1/3, -x+y+2/3, -z+2/3'
'x-y+1/3, x+2/3, -z+2/3'
'-x+y+1/3, y+2/3, z+1/6'
'x+1/3, x-y+2/3, z+1/6'
'-y+1/3, -x+2/3, z+1/6'

loop_
_atom_site_label
_atom_site_type_symbol
_atom_site_fract_x
_atom_site_fract_y
_atom_site_fract_z
_atom_site_U_iso_or_equiv
_atom_site_adp_type
_atom_site_occupancy
_atom_site_symmetry_multiplicity
_atom_site_calc_flag
_atom_site_refinement_flags
_atom_site_disorder_assembly
_atom_site_disorder_group
I1 I -0.3333 0.3333 0.5833 0.05433(17) Uani 1 6 d S . .
Na1 Na 0.0000 0.0000 0.5000 0.0151(3) Uani 1 6 d S . .
O1 O -0.18695(15) -0.00539(13) 0.59031(2) 0.0410(4) Uani 1 1 d . . .
O2 O 0.10650(12) 0.42885(11) 0.50912(2) 0.0263(3) Uani 1 1 d . . .
N1 N 0.01839(13) 0.14864(13) 0.52950(2) 0.0153(3) Uani 1 1 d . . .
N2 N -0.01674(13) 0.10198(13) 0.55147(2) 0.0152(3) Uani 1 1 d . . .
C1 C 0.0000 0.0000 0.55930(5) 0.0153(6) Uani 1 3 d S . .
H1 H 0.0000 0.0000 0.5759 0.018 Uiso 1 3 d SR . .
C2 C -0.07394(16) 0.15535(16) 0.56303(3) 0.0181(4) Uani 1 1 d . . .
C3 C -0.07436(16) 0.24079(16) 0.54803(3) 0.0194(4) Uani 1 1 d . . .
H3 H -0.1073 0.2939 0.5509 0.023 Uiso 1 1 calc R . .
C4 C -0.01608(15) 0.23382(15) 0.52754(3) 0.0170(4) Uani 1 1 d . . .
C5 C -0.12127(18) 0.12421(17) 0.58749(3) 0.0240(4) Uani 1 1 d . . .
H5A H -0.0509 0.1619 0.5986 0.029 Uiso 1 1 calc R . .
H5B H -0.1766 0.1582 0.5908 0.029 Uiso 1 1 calc R . .
C6 C -0.2431(3) -0.0392(2) 0.61289(4) 0.0538(7) Uani 1 1 d . . .
H6A H -0.1785 -0.0051 0.6249 0.081 Uiso 1 1 calc R . .
H6B H -0.2905 -0.1298 0.6142 0.081 Uiso 1 1 calc R . .
H6C H -0.2990 -0.0057 0.6150 0.081 Uiso 1 1 calc R . .
C7 C 0.00908(16) 0.30485(16) 0.50527(3) 0.0199(4) Uani 1 1 d . . .
H7A H 0.0335 0.2655 0.4930 0.024 Uiso 1 1 calc R . .
H7B H -0.0667 0.3049 0.5001 0.024 Uiso 1 1 calc R . .
C8 C 0.13527(19) 0.50097(18) 0.48834(3) 0.0300(5) Uani 1 1 d . . .
H8A H 0.1656 0.4661 0.4764 0.045 Uiso 1 1 calc R . .
H8B H 0.1995 0.5866 0.4917 0.045 Uiso 1 1 calc R . .
H8C H 0.0605 0.4998 0.4826 0.045 Uiso 1 1 calc R . .

loop_
_atom_site_aniso_label
_atom_site_aniso_U_11
_atom_site_aniso_U_22
_atom_site_aniso_U_33
_atom_site_aniso_U_23
_atom_site_aniso_U_13
_atom_site_aniso_U_12
I1 0.03935(18) 0.03935(18) 0.0843(3) 0.000 0.000 0.01968(9)
Na1 0.0158(5) 0.0158(5) 0.0136(8) 0.000 0.000 0.0079(2)
O1 0.0564(10) 0.0256(8) 0.0352(8) 0.0056(6) 0.0290(7) 0.0162(7)
O2 0.0241(7) 0.0164(7) 0.0332(7) 0.0039(5) -0.0040(6) 0.0061(6)
N1 0.0148(7) 0.0133(7) 0.0151(7) 0.0004(6) -0.0003(6) 0.0050(6)
N2 0.0164(7) 0.0151(7) 0.0141(7) -0.0010(6) 0.0008(6) 0.0079(6)
C1 0.0162(9) 0.0162(9) 0.0136(13) 0.000 0.000 0.0081(4)
C2 0.0134(9) 0.0174(9) 0.0220(9) -0.0051(7) -0.0008(7) 0.0065(7)
C3 0.0181(9) 0.0167(9) 0.0249(9) -0.0050(7) -0.0017(7) 0.0099(8)
C4 0.0143(9) 0.0130(9) 0.0218(9) -0.0033(7) -0.0041(7) 0.0054(7)
C5 0.0269(10) 0.0233(10) 0.0222(9) -0.0037(8) 0.0044(8) 0.0129(8)
C6 0.0754(19) 0.0455(15) 0.0421(13) 0.0163(11) 0.0389(13) 0.0312(14)
C7 0.0209(10) 0.0153(9) 0.0252(10) 0.0002(7) -0.0017(7) 0.0103(8)
C8 0.0267(11) 0.0221(10) 0.0421(12) 0.0108(9) 0.0087(9) 0.0129(9)

loop_
_atom_type_symbol
_atom_type_description
_atom_type_scat_dispersion_real
_atom_type_scat_dispersion_imag
_atom_type_scat_source
C C 0.0033 0.0016 'International Tables Vol C Tables 4.2.6.8 and 6.1.1.4'
H H 0.0000 0.0000 'International Tables Vol C Tables 4.2.6.8 and 6.1.1.4'
N N 0.0061 0.0033 'International Tables Vol C Tables 4.2.6.8 and 6.1.1.4'
O O 0.0106 0.0060 'International Tables Vol C Tables 4.2.6.8 and 6.1.1.4'
Na Na 0.0362 0.0249 'International Tables Vol C Tables 4.2.6.8 and 6.1.1.4'
I I -0.4742 1.8119 'International Tables Vol C Tables 4.2.6.8 and 6.1.1.4'

loop_
_geom_angle_atom_site_label_1
_geom_angle_atom_site_label_2
_geom_angle_atom_site_label_3
_geom_angle
_geom_angle_site_symmetry_1
_geom_angle_site_symmetry_3
_geom_angle_publ_flag
N1 Na1 N1 77.00(5) 19_556 21_556 ?
N1 Na1 N1 77.00(5) 19_556 20_556 ?
N1 Na1 N1 77.00(5) 21_556 20_556 ?
N1 Na1 N1 180.00(4) 19_556 . ?
N1 Na1 N1 103.00(5) 21_556 . ?
N1 Na1 N1 103.00(5) 20_556 . ?
N1 Na1 N1 103.00(5) 19_556 3 ?
N1 Na1 N1 180.00(4) 21_556 3 ?
N1 Na1 N1 103.00(5) 20_556 3 ?
N1 Na1 N1 77.00(5) . 3 ?
N1 Na1 N1 103.00(5) 19_556 2 ?
N1 Na1 N1 103.00(5) 21_556 2 ?
N1 Na1 N1 180.0 20_556 2 ?
N1 Na1 N1 77.00(5) . 2 ?
N1 Na1 N1 77.00(5) 3 2 ?
C5 O1 C6 111.07(15) . . ?
C8 O2 C7 111.31(14) . . ?
C4 N1 N2 104.75(13) . . ?
C4 N1 Na1 126.99(10) . . ?
N2 N1 Na1 115.43(10) . . ?
N1 N2 C2 112.02(13) . . ?
N1 N2 C1 120.03(15) . . ?
C2 N2 C1 127.76(15) . . ?
N2 C1 N2 110.96(11) 2 3 ?
N2 C1 N2 110.96(11) 2 . ?
N2 C1 N2 110.96(11) 3 . ?
N2 C2 C3 106.23(14) . . ?
N2 C2 C5 124.27(16) . . ?
C3 C2 C5 129.48(16) . . ?
C2 C3 C4 105.88(15) . . ?
N1 C4 C3 111.11(15) . . ?
N1 C4 C7 119.19(15) . . ?
C3 C4 C7 129.70(16) . . ?
O1 C5 C2 109.46(14) . . ?
O2 C7 C4 108.82(13) . . ?

loop_
_geom_bond_atom_site_label_1
_geom_bond_atom_site_label_2
_geom_bond_distance
_geom_bond_site_symmetry_2
_geom_bond_publ_flag
Na1 N1 2.4301(13) 19_556 ?
Na1 N1 2.4301(13) 21_556 ?
Na1 N1 2.4301(14) 20_556 ?
Na1 N1 2.4301(13) . ?
Na1 N1 2.4301(13) 3 ?
Na1 N1 2.4301(14) 2 ?
O1 C5 1.406(2) . ?
O1 C6 1.430(2) . ?
O2 C8 1.424(2) . ?
O2 C7 1.424(2) . ?
N1 C4 1.332(2) . ?
N1 N2 1.3630(18) . ?
N2 C2 1.363(2) . ?
N2 C1 1.4560(16) . ?
C1 N2 1.4560(16) 2 ?
C1 N2 1.4560(16) 3 ?
C2 C3 1.369(2) . ?
C2 C5 1.494(2) . ?
C3 C4 1.405(2) . ?
C4 C7 1.493(2) . ?
